data_2018105
loop_
_publ_author_name
'Bats, Jan W.'
'Br\"uning, J\"urgen'
'Schmidt, Martin U.'

_publ_section_title
;
 1,5-Dianilinopentane-1,3,5-trione: a crystal structure containing two
 polymorphic domains
;
_journal_coeditor_code GG3256
_journal_issue 6
_journal_name_full 'Acta Crystallographica Section C'
_journal_page_first o212
_journal_page_last o218
_journal_paper_doi 10.1107/S0108270111017501
_journal_volume 67
_journal_year 2011
_chemical_formula_iupac 'C17 H16 N2 O3'
_chemical_formula_moiety 'C17 H16 N2 O3'
_chemical_formula_sum 'C17 H16 N2 O3'
_chemical_formula_weight 296.32
_chemical_name_systematic
;
1,5-dianilinopentane-1,3,5-trione
;
_space_group_IT_number 15
_symmetry_cell_setting monoclinic
_symmetry_space_group_name_Hall '-C 2yc'
_symmetry_space_group_name_H-M 'C 1 2/c 1'
_atom_sites_solution_hydrogens geom
_atom_sites_solution_primary direct
_atom_sites_solution_secondary difmap
_audit_creation_method SHELXL97
_cell_angle_alpha 90.00
_cell_angle_beta 93.7330(10)
_cell_angle_gamma 90.00
_cell_formula_units_Z 16
_cell_length_a 17.6547(5)
_cell_length_b 9.8640(3)
_cell_length_c 32.7904(8)
_cell_measurement_reflns_used 6859
_cell_measurement_temperature 167(2)
_cell_measurement_theta_max 30
_cell_measurement_theta_min 2
_cell_volume 5698.2(3)
_computing_cell_refinement 'SAINT (Siemens, 1995)'
_computing_data_collection 'SMART (Siemens, 1995)'
_computing_data_reduction 'SAINT (Siemens, 1995)'
_computing_molecular_graphics 'SHELXTL (Sheldrick, 2008)'
_computing_publication_material 'SHELXL97 (Sheldrick, 2008)'
_computing_structure_refinement 'SHELXL97 (Sheldrick, 2008)'
_computing_structure_solution 'SHELXS97 (Sheldrick, 2008)'
_diffrn_ambient_temperature 167(2)
_diffrn_measured_fraction_theta_full 0.990
_diffrn_measured_fraction_theta_max 0.953
_diffrn_measurement_device_type 'Siemens SMART 1K CCD area-detector'
_diffrn_measurement_method \w
_diffrn_radiation_monochromator graphite
_diffrn_radiation_source 'normal-focus sealed tube'
_diffrn_radiation_type MoK\a
_diffrn_radiation_wavelength 0.71073
_diffrn_reflns_av_R_equivalents 0.1760
_diffrn_reflns_av_sigmaI/netI 0.2417
_diffrn_reflns_limit_h_max 24
_diffrn_reflns_limit_h_min -24
_diffrn_reflns_limit_k_max 13
_diffrn_reflns_limit_k_min -13
_diffrn_reflns_limit_l_max 46
_diffrn_reflns_limit_l_min -42
_diffrn_reflns_number 41837
_diffrn_reflns_theta_full 28.80
_diffrn_reflns_theta_max 30.24
_diffrn_reflns_theta_min 2.31
_diffrn_standards_decay_% 0.0
_diffrn_standards_interval_time 1600
_diffrn_standards_number 227
_exptl_absorpt_coefficient_mu 0.096
_exptl_absorpt_correction_T_max 0.985
_exptl_absorpt_correction_T_min 0.924
_exptl_absorpt_correction_type multi-scan
_exptl_absorpt_process_details '(SADABS; Sheldrick, 2000)'
_exptl_crystal_colour colourless
_exptl_crystal_density_diffrn 1.382
_exptl_crystal_density_method 'not measured'
_exptl_crystal_description rod
_exptl_crystal_F_000 2496
_exptl_crystal_size_max 0.60
_exptl_crystal_size_mid 0.16
_exptl_crystal_size_min 0.16
_refine_diff_density_max 0.312
_refine_diff_density_min -0.280
_refine_ls_extinction_method none
_refine_ls_goodness_of_fit_ref 0.826
_refine_ls_hydrogen_treatment constr
_refine_ls_matrix_type full
_refine_ls_number_parameters 399
_refine_ls_number_reflns 8093
_refine_ls_number_restraints 0
_refine_ls_restrained_S_all 0.826
_refine_ls_R_factor_all 0.2811
_refine_ls_R_factor_gt 0.0516
_refine_ls_shift/su_max 0.001
_refine_ls_shift/su_mean 0.000
_refine_ls_structure_factor_coef Fsqd
_refine_ls_weighting_details 'w = 1/[\s^2^(Fo^2^)+(0.02P)^2^] where P=(Fo^2^+2Fc^2^)/3'
_refine_ls_weighting_scheme calc
_refine_ls_wR_factor_gt 0.0820
_refine_ls_wR_factor_ref 0.1150
_reflns_number_gt 1858
_reflns_number_total 8093
_reflns_threshold_expression I>2\s(I)
_cod_data_source_file gg3256.cif
_cod_data_source_block Ib
_cod_original_sg_symbol_H-M 'C 2/c'
_cod_database_code 2018105
_cod_database_fobs_code 2018105

loop_
_symmetry_equiv_pos_as_xyz
'x, y, z'
'-x, y, -z+1/2'
'x+1/2, y+1/2, z'
'-x+1/2, y+1/2, -z+1/2'
'-x, -y, -z'
'x, -y, z-1/2'
'-x+1/2, -y+1/2, -z'
'x+1/2, -y+1/2, z-1/2'

loop_
_atom_site_type_symbol
_atom_site_label
_atom_site_fract_x
_atom_site_fract_y
_atom_site_fract_z
_atom_site_U_iso_or_equiv
_atom_site_adp_type
_atom_site_calc_flag
_atom_site_refinement_flags
_atom_site_occupancy
_atom_site_symmetry_multiplicity
_atom_site_disorder_assembly
_atom_site_disorder_group
O O1 0.18104(19) 0.1294(4) 0.17803(10) 0.0313(10) Uani d . 1 1 . .
O O2 0.2478(2) -0.0809(4) 0.25092(11) 0.0386(11) Uani d . 1 1 . .
O O3 0.31778(18) 0.1368(4) 0.32028(10) 0.0282(9) Uani d . 1 1 . .
O O4 0.06879(18) 0.3876(4) 0.32047(10) 0.0266(9) Uani d . 1 1 . .
O O5 0.0000 0.1690(5) 0.2500 0.0374(15) Uani d S 1 2 . .
O O6 0.06905(18) 0.8792(4) 0.32184(10) 0.0297(10) Uani d . 1 1 . .
O O7 0.0000 0.6668(6) 0.2500 0.0414(16) Uani d S 1 2 . .
N N1 0.2828(2) 0.2507(4) 0.15923(11) 0.0218(11) Uani d . 1 1 . .
H H1A 0.3276 0.2820 0.1681 0.026 Uiso calc R 1 1 . .
N N2 0.2143(2) 0.2539(4) 0.34016(11) 0.0210(11) Uani d . 1 1 . .
H H2B 0.1692 0.2842 0.3315 0.025 Uiso calc R 1 1 . .
N N3 -0.0352(2) 0.5021(4) 0.34030(12) 0.0222(11) Uani d . 1 1 . .
H H3B -0.0811 0.5284 0.3317 0.027 Uiso calc R 1 1 . .
N N4 -0.0324(2) 1.0015(4) 0.34093(12) 0.0230(11) Uani d . 1 1 . .
H H4B -0.0771 1.0323 0.3318 0.028 Uiso calc R 1 1 . .
C C1 0.2547(3) 0.2951(5) 0.11969(14) 0.0169(12) Uani d . 1 1 . .
C C2 0.2148(2) 0.2062(5) 0.09324(13) 0.0246(11) Uani d . 1 1 . .
H H2A 0.2021 0.1179 0.1021 0.030 Uiso calc R 1 1 . .
C C3 0.1936(3) 0.2484(5) 0.05352(14) 0.0291(12) Uani d . 1 1 . .
H H3A 0.1656 0.1889 0.0354 0.035 Uiso calc R 1 1 . .
C C4 0.2131(3) 0.3765(6) 0.04026(16) 0.0315(15) Uani d . 1 1 . .
H H4A 0.1996 0.4041 0.0130 0.038 Uiso calc R 1 1 . .
C C5 0.2524(3) 0.4637(5) 0.06689(13) 0.0275(12) Uani d . 1 1 . .
H H5A 0.2646 0.5524 0.0581 0.033 Uiso calc R 1 1 . .
C C6 0.2739(2) 0.4225(5) 0.10632(13) 0.0233(12) Uani d . 1 1 . .
H H6A 0.3020 0.4823 0.1243 0.028 Uiso calc R 1 1 . .
C C7 0.2478(3) 0.1651(5) 0.18476(15) 0.0218(12) Uani d . 1 1 . .
C C8 0.2961(3) 0.1178(5) 0.22095(14) 0.0222(13) Uani d . 1 1 . .
H H8A 0.3210 0.1965 0.2349 0.027 Uiso calc R 1 1 . .
H H8B 0.3361 0.0565 0.2120 0.027 Uiso calc R 1 1 . .
C C9 0.2476(3) 0.0438(5) 0.25018(17) 0.0260(13) Uani d . 1 1 . .
C C10 0.2011(3) 0.1238(5) 0.27832(14) 0.0218(13) Uani d . 1 1 . .
H H10A 0.1781 0.2029 0.2636 0.026 Uiso calc R 1 1 . .
H H10B 0.1597 0.0667 0.2878 0.026 Uiso calc R 1 1 . .
C C11 0.2507(3) 0.1707(5) 0.31391(15) 0.0212(12) Uani d . 1 1 . .
C C12 0.2422(3) 0.2952(5) 0.37942(16) 0.0225(13) Uani d . 1 1 . .
C C13 0.3181(3) 0.3247(4) 0.38994(13) 0.0251(12) Uani d . 1 1 . .
H H13A 0.3545 0.3185 0.3699 0.030 Uiso calc R 1 1 . .
C C14 0.3406(3) 0.3634(5) 0.42967(13) 0.0265(12) Uani d . 1 1 . .
H H14A 0.3926 0.3821 0.4367 0.032 Uiso calc R 1 1 . .
C C15 0.2885(3) 0.3749(6) 0.45892(16) 0.0282(14) Uani d . 1 1 . .
H H15A 0.3046 0.4013 0.4860 0.034 Uiso calc R 1 1 . .
C C16 0.2129(3) 0.3483(5) 0.44904(13) 0.0292(12) Uani d . 1 1 . .
H H16A 0.1770 0.3564 0.4692 0.035 Uiso calc R 1 1 . .
C C17 0.1891(3) 0.3092(5) 0.40921(13) 0.0263(12) Uani d . 1 1 . .
H H17A 0.1369 0.2921 0.4023 0.032 Uiso calc R 1 1 . .
C C18 -0.0080(3) 0.5469(5) 0.37983(16) 0.0215(13) Uani d . 1 1 . .
C C19 0.0686(2) 0.5758(4) 0.39018(13) 0.0223(11) Uani d . 1 1 . .
H H19A 0.1051 0.5688 0.3703 0.027 Uiso calc R 1 1 . .
C C20 0.0902(3) 0.6149(5) 0.42996(13) 0.0280(12) Uani d . 1 1 . .
H H20A 0.1421 0.6348 0.4371 0.034 Uiso calc R 1 1 . .
C C21 0.0378(3) 0.6254(5) 0.45938(16) 0.0287(14) Uani d . 1 1 . .
H H21A 0.0533 0.6506 0.4866 0.034 Uiso calc R 1 1 . .
C C22 -0.0380(3) 0.5984(5) 0.44835(14) 0.0290(12) Uani d . 1 1 . .
H H22A -0.0746 0.6071 0.4682 0.035 Uiso calc R 1 1 . .
C C23 -0.0608(3) 0.5592(4) 0.40924(13) 0.0264(12) Uani d . 1 1 . .
H H23A -0.1128 0.5405 0.4023 0.032 Uiso calc R 1 1 . .
C C24 0.0019(3) 0.4242(5) 0.31506(14) 0.0198(12) Uani d . 1 1 . .
C C25 -0.0480(3) 0.3715(5) 0.27813(14) 0.0203(13) Uani d . 1 1 . .
H H25A -0.0886 0.3127 0.2877 0.024 Uiso calc R 1 1 . .
H H25B -0.0721 0.4488 0.2631 0.024 Uiso calc R 1 1 . .
C C26 0.0000 0.2919(8) 0.2500 0.0197(17) Uani d S 1 2 . .
C C27 -0.0048(3) 1.0446(6) 0.38087(15) 0.0221(13) Uani d . 1 1 . .
C C28 0.0363(2) 0.9575(5) 0.40708(13) 0.0260(12) Uani d . 1 1 . .
H H28A 0.0503 0.8700 0.3981 0.031 Uiso calc R 1 1 . .
C C29 0.0565(2) 0.9994(5) 0.44643(13) 0.0284(12) Uani d . 1 1 . .
H H29A 0.0840 0.9396 0.4647 0.034 Uiso calc R 1 1 . .
C C30 0.0373(3) 1.1274(6) 0.45974(16) 0.0283(14) Uani d . 1 1 . .
H H30A 0.0516 1.1556 0.4869 0.034 Uiso calc R 1 1 . .
C C31 -0.0026(3) 1.2133(5) 0.43318(14) 0.0294(12) Uani d . 1 1 . .
H H31A -0.0158 1.3013 0.4421 0.035 Uiso calc R 1 1 . .
C C32 -0.0240(2) 1.1728(5) 0.39322(13) 0.0264(12) Uani d . 1 1 . .
H H32A -0.0512 1.2327 0.3749 0.032 Uiso calc R 1 1 . .
C C33 0.0028(3) 0.9201(5) 0.31649(14) 0.0205(12) Uani d . 1 1 . .
C C34 -0.0460(3) 0.8681(6) 0.27890(15) 0.0251(13) Uani d . 1 1 . .
H H34A -0.0873 0.8104 0.2883 0.030 Uiso calc R 1 1 . .
H H34B -0.0695 0.9464 0.2641 0.030 Uiso calc R 1 1 . .
C C35 0.0000 0.7874(8) 0.2500 0.0193(17) Uani d S 1 2 . .

loop_
_atom_site_aniso_label
_atom_site_aniso_U_11
_atom_site_aniso_U_22
_atom_site_aniso_U_33
_atom_site_aniso_U_12
_atom_site_aniso_U_13
_atom_site_aniso_U_23
O1 0.023(2) 0.045(3) 0.026(2) -0.0125(19) -0.0022(17) 0.0052(19)
O2 0.054(3) 0.024(2) 0.038(2) 0.000(2) 0.009(2) -0.001(2)
O3 0.018(2) 0.035(2) 0.031(2) 0.0071(18) 0.0030(17) -0.0018(18)
O4 0.017(2) 0.033(2) 0.029(2) 0.0099(17) -0.0029(16) -0.0031(18)
O5 0.053(4) 0.015(3) 0.044(4) 0.000 0.007(3) 0.000
O6 0.018(2) 0.044(3) 0.027(2) 0.0108(19) -0.0037(16) -0.0057(19)
O7 0.063(4) 0.016(3) 0.046(4) 0.000 0.005(3) 0.000
N1 0.012(2) 0.029(3) 0.024(3) -0.008(2) -0.0011(19) -0.002(2)
N2 0.021(3) 0.024(3) 0.017(2) 0.008(2) -0.0059(19) -0.001(2)
N3 0.016(3) 0.027(3) 0.022(3) 0.005(2) -0.0026(19) -0.004(2)
N4 0.013(2) 0.028(3) 0.028(3) 0.003(2) 0.003(2) 0.000(2)
C1 0.017(3) 0.023(3) 0.010(3) 0.000(2) 0.000(2) 0.002(2)
C2 0.025(3) 0.026(3) 0.021(3) 0.001(2) -0.001(2) 0.006(2)
C3 0.026(3) 0.031(3) 0.030(3) -0.005(2) -0.004(2) -0.001(2)
C4 0.033(4) 0.041(4) 0.020(3) -0.006(3) 0.001(3) -0.006(3)
C5 0.037(3) 0.023(3) 0.024(3) 0.003(2) 0.007(2) 0.007(2)
C6 0.025(3) 0.020(3) 0.026(3) -0.005(2) 0.005(2) -0.008(2)
C7 0.024(3) 0.013(3) 0.030(3) -0.008(2) 0.011(2) -0.002(2)
C8 0.018(3) 0.023(3) 0.026(3) -0.004(2) -0.001(2) -0.002(2)
C9 0.026(3) 0.019(3) 0.030(3) -0.011(3) -0.018(2) 0.005(3)
C10 0.015(3) 0.026(3) 0.025(3) 0.005(2) 0.006(2) -0.004(2)
C11 0.021(3) 0.013(3) 0.031(3) 0.007(2) 0.012(2) 0.008(2)
C12 0.011(3) 0.022(3) 0.035(3) 0.004(2) 0.007(2) 0.005(3)
C13 0.032(3) 0.023(3) 0.021(3) 0.004(2) 0.005(2) 0.002(2)
C14 0.023(3) 0.030(3) 0.026(3) -0.003(2) 0.000(2) 0.003(2)
C15 0.033(4) 0.031(4) 0.021(3) 0.002(3) -0.001(3) 0.001(3)
C16 0.040(3) 0.032(3) 0.017(3) 0.005(3) 0.010(2) -0.001(2)
C17 0.019(3) 0.031(3) 0.029(3) 0.008(2) 0.003(2) -0.003(2)
C18 0.017(3) 0.019(3) 0.028(3) 0.006(2) 0.001(2) 0.008(3)
C19 0.014(2) 0.026(3) 0.027(3) 0.002(2) 0.003(2) 0.004(2)
C20 0.028(3) 0.027(3) 0.028(3) 0.005(2) -0.007(2) -0.005(2)
C21 0.033(4) 0.028(3) 0.025(3) 0.001(3) 0.000(3) -0.010(3)
C22 0.027(3) 0.031(3) 0.030(3) 0.008(2) 0.008(2) -0.003(3)
C23 0.023(3) 0.029(3) 0.027(3) 0.001(2) 0.002(2) 0.003(2)
C24 0.018(3) 0.027(3) 0.014(3) -0.003(2) 0.001(2) 0.004(2)
C25 0.018(3) 0.023(3) 0.019(3) -0.008(2) -0.004(2) 0.002(2)
C26 0.019(4) 0.023(5) 0.017(4) 0.000 -0.002(3) 0.000
C27 0.030(3) 0.024(3) 0.012(3) 0.001(3) 0.002(2) -0.005(2)
C28 0.026(3) 0.026(3) 0.026(3) 0.014(2) 0.004(2) 0.005(2)
C29 0.023(3) 0.044(3) 0.018(3) 0.006(3) -0.002(2) 0.008(2)
C30 0.029(3) 0.032(4) 0.024(3) -0.002(3) 0.002(3) -0.006(3)
C31 0.029(3) 0.030(3) 0.030(3) 0.003(2) 0.006(2) -0.001(3)
C32 0.023(3) 0.033(3) 0.023(3) 0.002(2) 0.002(2) -0.001(2)
C33 0.019(3) 0.028(3) 0.013(2) -0.009(2) -0.013(2) 0.001(2)
C34 0.022(3) 0.028(3) 0.025(3) -0.003(2) -0.003(2) 0.002(3)
C35 0.017(4) 0.029(5) 0.012(4) 0.000 0.012(3) 0.000

loop_
_atom_type_symbol
_atom_type_description
_atom_type_scat_dispersion_real
_atom_type_scat_dispersion_imag
_atom_type_scat_source
C C 0.0033 0.0016 'International Tables Vol C Tables 4.2.6.8 and 6.1.1.4'
H H 0.0000 0.0000 'International Tables Vol C Tables 4.2.6.8 and 6.1.1.4'
N N 0.0061 0.0033 'International Tables Vol C Tables 4.2.6.8 and 6.1.1.4'
O O 0.0106 0.0060 'International Tables Vol C Tables 4.2.6.8 and 6.1.1.4'

loop_
_geom_angle_atom_site_label_1
_geom_angle_atom_site_label_2
_geom_angle_atom_site_label_3
_geom_angle_site_symmetry_1
_geom_angle_site_symmetry_3
_geom_angle
_geom_angle_publ_flag
C7 N1 C1 . . 127.1(4) ?
C7 N1 H1A . . 116.4 ?
C1 N1 H1A . . 116.4 ?
C11 N2 C12 . . 126.4(4) ?
C11 N2 H2B . . 116.8 ?
C12 N2 H2B . . 116.8 ?
C24 N3 C18 . . 126.5(4) ?
C24 N3 H3B . . 116.8 ?
C18 N3 H3B . . 116.8 ?
C33 N4 C27 . . 126.3(4) ?
C33 N4 H4B . . 116.8 ?
C27 N4 H4B . . 116.8 ?
C6 C1 C2 . . 120.0(4) ?
C6 C1 N1 . . 119.4(4) ?
C2 C1 N1 . . 120.3(4) ?
C1 C2 C3 . . 119.2(4) ?
C1 C2 H2A . . 120.4 ?
C3 C2 H2A . . 120.4 ?
C4 C3 C2 . . 120.5(4) ?
C4 C3 H3A . . 119.8 ?
C2 C3 H3A . . 119.8 ?
C5 C4 C3 . . 119.6(5) ?
C5 C4 H4A . . 120.2 ?
C3 C4 H4A . . 120.2 ?
C4 C5 C6 . . 120.3(5) ?
C4 C5 H5A . . 119.9 ?
C6 C5 H5A . . 119.9 ?
C1 C6 C5 . . 120.4(4) ?
C1 C6 H6A . . 119.8 ?
C5 C6 H6A . . 119.8 ?
O1 C7 N1 . . 122.1(5) ?
O1 C7 C8 . . 122.8(5) ?
N1 C7 C8 . . 115.1(4) ?
C7 C8 C9 . . 109.7(4) ?
C7 C8 H8A . . 109.7 ?
C9 C8 H8A . . 109.7 ?
C7 C8 H8B . . 109.7 ?
C9 C8 H8B . . 109.7 ?
H8A C8 H8B . . 108.2 ?
O2 C9 C10 . . 121.1(6) ?
O2 C9 C8 . . 119.5(6) ?
C10 C9 C8 . . 119.4(5) ?
C11 C10 C9 . . 109.2(4) ?
C11 C10 H10A . . 109.8 ?
C9 C10 H10A . . 109.8 ?
C11 C10 H10B . . 109.8 ?
C9 C10 H10B . . 109.8 ?
H10A C10 H10B . . 108.3 ?
O3 C11 N2 . . 122.4(5) ?
O3 C11 C10 . . 123.9(5) ?
N2 C11 C10 . . 113.6(4) ?
C13 C12 C17 . . 118.8(5) ?
C13 C12 N2 . . 124.1(4) ?
C17 C12 N2 . . 117.0(4) ?
C14 C13 C12 . . 120.1(4) ?
C14 C13 H13A . . 119.9 ?
C12 C13 H13A . . 119.9 ?
C15 C14 C13 . . 120.8(4) ?
C15 C14 H14A . . 119.6 ?
C13 C14 H14A . . 119.6 ?
C14 C15 C16 . . 120.1(5) ?
C14 C15 H15A . . 120.0 ?
C16 C15 H15A . . 120.0 ?
C15 C16 C17 . . 119.9(4) ?
C15 C16 H16A . . 120.0 ?
C17 C16 H16A . . 120.0 ?
C16 C17 C12 . . 120.2(4) ?
C16 C17 H17A . . 119.9 ?
C12 C17 H17A . . 119.9 ?
C23 C18 C19 . . 119.6(5) ?
C23 C18 N3 . . 117.2(4) ?
C19 C18 N3 . . 123.1(4) ?
C20 C19 C18 . . 119.1(4) ?
C20 C19 H19A . . 120.5 ?
C18 C19 H19A . . 120.5 ?
C21 C20 C19 . . 121.3(4) ?
C21 C20 H20A . . 119.4 ?
C19 C20 H20A . . 119.4 ?
C20 C21 C22 . . 118.8(5) ?
C20 C21 H21A . . 120.6 ?
C22 C21 H21A . . 120.6 ?
C23 C22 C21 . . 121.0(5) ?
C23 C22 H22A . . 119.5 ?
C21 C22 H22A . . 119.5 ?
C22 C23 C18 . . 120.2(4) ?
C22 C23 H23A . . 119.9 ?
C18 C23 H23A . . 119.9 ?
O4 C24 N3 . . 125.7(5) ?
O4 C24 C25 . . 120.4(5) ?
N3 C24 C25 . . 113.8(4) ?
C26 C25 C24 . . 109.9(4) ?
C26 C25 H25A . . 109.7 ?
C24 C25 H25A . . 109.7 ?
C26 C25 H25B . . 109.7 ?
C24 C25 H25B . . 109.7 ?
H25A C25 H25B . . 108.2 ?
O5 C26 C25 . 2 121.3(3) ?
O5 C26 C25 . . 121.3(3) ?
C25 C26 C25 2 . 117.5(7) ?
C32 C27 C28 . . 121.0(4) ?
C32 C27 N4 . . 117.8(4) ?
C28 C27 N4 . . 121.1(5) ?
C29 C28 C27 . . 119.2(4) ?
C29 C28 H28A . . 120.4 ?
C27 C28 H28A . . 120.4 ?
C28 C29 C30 . . 120.9(4) ?
C28 C29 H29A . . 119.6 ?
C30 C29 H29A . . 119.6 ?
C31 C30 C29 . . 119.2(5) ?
C31 C30 H30A . . 120.4 ?
C29 C30 H30A . . 120.4 ?
C30 C31 C32 . . 120.9(5) ?
C30 C31 H31A . . 119.6 ?
C32 C31 H31A . . 119.6 ?
C27 C32 C31 . . 118.8(4) ?
C27 C32 H32A . . 120.6 ?
C31 C32 H32A . . 120.6 ?
O6 C33 N4 . . 126.1(4) ?
O6 C33 C34 . . 118.4(5) ?
N4 C33 C34 . . 115.4(4) ?
C35 C34 C33 . . 112.4(4) ?
C35 C34 H34A . . 109.1 ?
C33 C34 H34A . . 109.1 ?
C35 C34 H34B . . 109.1 ?
C33 C34 H34B . . 109.1 ?
H34A C34 H34B . . 107.9 ?
O7 C35 C34 . . 121.7(3) ?
O7 C35 C34 . 2 121.7(3) ?
C34 C35 C34 . 2 116.5(7) ?

loop_
_geom_bond_atom_site_label_1
_geom_bond_atom_site_label_2
_geom_bond_site_symmetry_2
_geom_bond_distance
_geom_bond_publ_flag
O1 C7 . 1.237(5) ?
O2 C9 . 1.230(6) ?
O3 C11 . 1.235(5) ?
O4 C24 . 1.237(5) ?
O5 C26 . 1.212(8) ?
O6 C33 . 1.240(5) ?
O7 C35 . 1.190(8) ?
N1 C7 . 1.365(6) ?
N1 C1 . 1.426(6) ?
N1 H1A . 0.8800 ?
N2 C11 . 1.378(5) ?
N2 C12 . 1.408(6) ?
N2 H2B . 0.8800 ?
N3 C24 . 1.332(6) ?
N3 C18 . 1.423(6) ?
N3 H3B . 0.8800 ?
N4 C33 . 1.317(6) ?
N4 C27 . 1.432(6) ?
N4 H4B . 0.8800 ?
C1 C6 . 1.380(6) ?
C1 C2 . 1.393(6) ?
C2 C3 . 1.395(6) ?
C2 H2A . 0.9500 ?
C3 C4 . 1.388(7) ?
C3 H3A . 0.9500 ?
C4 C5 . 1.380(7) ?
C4 H4A . 0.9500 ?
C5 C6 . 1.385(5) ?
C5 H5A . 0.9500 ?
C6 H6A . 0.9500 ?
C7 C8 . 1.490(6) ?
C8 C9 . 1.514(7) ?
C8 H8A . 0.9900 ?
C8 H8B . 0.9900 ?
C9 C10 . 1.498(7) ?
C10 C11 . 1.486(6) ?
C10 H10A . 0.9900 ?
C10 H10B . 0.9900 ?
C12 C13 . 1.391(6) ?
C12 C17 . 1.404(6) ?
C13 C14 . 1.391(6) ?
C13 H13A . 0.9500 ?
C14 C15 . 1.376(6) ?
C14 H14A . 0.9500 ?
C15 C16 . 1.378(6) ?
C15 H15A . 0.9500 ?
C16 C17 . 1.400(6) ?
C16 H16A . 0.9500 ?
C17 H17A . 0.9500 ?
C18 C23 . 1.389(6) ?
C18 C19 . 1.402(6) ?
C19 C20 . 1.390(6) ?
C19 H19A . 0.9500 ?
C20 C21 . 1.384(6) ?
C20 H20A . 0.9500 ?
C21 C22 . 1.389(6) ?
C21 H21A . 0.9500 ?
C22 C23 . 1.374(6) ?
C22 H22A . 0.9500 ?
C23 H23A . 0.9500 ?
C24 C25 . 1.540(6) ?
C25 C26 . 1.512(6) ?
C25 H25A . 0.9900 ?
C25 H25B . 0.9900 ?
C26 C25 2 1.512(6) ?
C27 C32 . 1.377(6) ?
C27 C28 . 1.386(6) ?
C28 C29 . 1.380(6) ?
C28 H28A . 0.9500 ?
C29 C30 . 1.386(7) ?
C29 H29A . 0.9500 ?
C30 C31 . 1.376(7) ?
C30 H30A . 0.9500 ?
C31 C32 . 1.398(6) ?
C31 H31A . 0.9500 ?
C32 H32A . 0.9500 ?
C33 C34 . 1.544(6) ?
C34 C35 . 1.514(6) ?
C34 H34A . 0.9900 ?
C34 H34B . 0.9900 ?
C35 C34 2 1.514(6) ?

loop_
_geom_hbond_atom_site_label_D
_geom_hbond_atom_site_label_H
_geom_hbond_atom_site_label_A
_geom_hbond_site_symmetry_D
_geom_hbond_site_symmetry_H
_geom_hbond_site_symmetry_A
_geom_hbond_distance_DH
_geom_hbond_distance_HA
_geom_hbond_distance_DA
_geom_hbond_angle_DHA
_geom_hbond_publ_flag
N1 H1A O6 . . 4_545 0.88 2.07 2.936(5) 168 yes
N2 H2B O4 . . 1_555 0.88 2.06 2.922(5) 168 yes
N3 H3B O3 . . 3_455 0.88 2.09 2.952(5) 165 yes
N4 H4B O1 . . 2_565 0.88 2.08 2.942(5) 167 yes
C8 H8A O2 . . 4_555 0.99 2.57 3.221(6) 124 no
C10 H10A O2 . . 4_555 0.99 2.56 3.214(6) 123 no
C25 H25B O7 . . 1_555 0.99 2.55 3.187(7) 122 no
C34 H34B O5 . . 1_565 0.99 2.57 3.235(7) 124 no
C2 H2A Cg1(C12--C17) . . 4_545 0.95 2.93 3.694(5) 138 no
C5 H5A Cg1(C12--C17) . . 4_555 0.95 2.95 3.715(5) 139 no
C28 H28A Cg2(C18--C23) . . 1_555 0.95 2.96 3.701(5) 136 no
C31 H31A Cg2(C18--C23) . . 1_565 0.95 2.97 3.727(5) 137 no

loop_
_geom_torsion_atom_site_label_1
_geom_torsion_atom_site_label_2
_geom_torsion_atom_site_label_3
_geom_torsion_atom_site_label_4
_geom_torsion_site_symmetry_1
_geom_torsion_site_symmetry_2
_geom_torsion_site_symmetry_3
_geom_torsion_site_symmetry_4
_geom_torsion
_geom_torsion_publ_flag
C7 N1 C1 C6 . . . . 148.4(5) ?
C7 N1 C1 C2 . . . . -37.9(7) ?
C6 C1 C2 C3 . . . . -0.9(7) ?
N1 C1 C2 C3 . . . . -174.5(4) ?
C1 C2 C3 C4 . . . . 1.0(7) ?
C2 C3 C4 C5 . . . . -1.4(7) ?
C3 C4 C5 C6 . . . . 1.7(8) ?
C2 C1 C6 C5 . . . . 1.2(7) ?
N1 C1 C6 C5 . . . . 174.9(4) ?
C4 C5 C6 C1 . . . . -1.6(7) ?
C1 N1 C7 O1 . . . . -9.9(8) ?
C1 N1 C7 C8 . . . . 169.8(5) ?
O1 C7 C8 C9 . . . . -9.8(7) ?
N1 C7 C8 C9 . . . . 170.5(4) ?
C7 C8 C9 O2 . . . . 101.5(5) ?
C7 C8 C9 C10 . . . . -79.7(5) ?
O2 C9 C10 C11 . . . . 98.8(5) ?
C8 C9 C10 C11 . . . . -80.0(5) ?
C12 N2 C11 O3 . . . . -9.9(8) ?
C12 N2 C11 C10 . . . . 168.7(5) ?
C9 C10 C11 O3 . . . . -6.0(7) ?
C9 C10 C11 N2 . . . . 175.5(4) ?
C11 N2 C12 C13 . . . . 36.8(8) ?
C11 N2 C12 C17 . . . . -144.4(5) ?
C17 C12 C13 C14 . . . . 1.9(7) ?
N2 C12 C13 C14 . . . . -179.3(4) ?
C12 C13 C14 C15 . . . . -0.9(7) ?
C13 C14 C15 C16 . . . . -0.1(8) ?
C14 C15 C16 C17 . . . . 0.1(8) ?
C15 C16 C17 C12 . . . . 0.9(7) ?
C13 C12 C17 C16 . . . . -1.9(7) ?
N2 C12 C17 C16 . . . . 179.2(4) ?
C24 N3 C18 C23 . . . . -145.4(5) ?
C24 N3 C18 C19 . . . . 33.2(7) ?
C23 C18 C19 C20 . . . . 0.7(7) ?
N3 C18 C19 C20 . . . . -177.9(4) ?
C18 C19 C20 C21 . . . . 0.2(7) ?
C19 C20 C21 C22 . . . . -1.1(8) ?
C20 C21 C22 C23 . . . . 1.3(8) ?
C21 C22 C23 C18 . . . . -0.4(7) ?
C19 C18 C23 C22 . . . . -0.6(7) ?
N3 C18 C23 C22 . . . . 178.2(4) ?
C18 N3 C24 O4 . . . . -6.6(8) ?
C18 N3 C24 C25 . . . . 169.1(4) ?
O4 C24 C25 C26 . . . . -7.6(7) ?
N3 C24 C25 C26 . . . . 176.4(4) ?
C24 C25 C26 O5 . . . . 101.5(4) ?
C24 C25 C26 C25 . . . 2 -78.5(4) ?
C33 N4 C27 C32 . . . . 146.8(5) ?
C33 N4 C27 C28 . . . . -36.7(7) ?
C32 C27 C28 C29 . . . . 1.5(7) ?
N4 C27 C28 C29 . . . . -174.8(4) ?
C27 C28 C29 C30 . . . . -0.9(7) ?
C28 C29 C30 C31 . . . . 0.1(7) ?
C29 C30 C31 C32 . . . . 0.1(8) ?
C28 C27 C32 C31 . . . . -1.3(7) ?
N4 C27 C32 C31 . . . . 175.2(4) ?
C30 C31 C32 C27 . . . . 0.5(7) ?
C27 N4 C33 O6 . . . . -8.7(8) ?
C27 N4 C33 C34 . . . . 168.6(5) ?
O6 C33 C34 C35 . . . . -8.5(7) ?
N4 C33 C34 C35 . . . . 174.1(5) ?
C33 C34 C35 O7 . . . . 99.7(4) ?
C33 C34 C35 C34 . . . 2 -80.3(4) ?
